data_4074849
loop_
_publ_author_name
'Cabeza, Javier A.'
'del R\'io, Ignacio'
'Fern\'andez-Colinas, Jos\'e M.'
'Garc\'ia-\'Alvarez, Pablo'
'Miguel, Daniel'

_publ_section_title
;
 Reactivity of Diphenylbutadiyne with a Hexaruthenium Dihydride. Unusual
 1,1- andtrans-1,2-Additions of Two Hydrogen Atoms to an Internal CC
 Triple Bond
;
_journal_coden_ASTM ORGND7
_journal_issue 6
_journal_name_full Organometallics
_journal_page_first 1492
_journal_page_last 1499
_journal_paper_doi 10.1021/om050941q
_journal_volume 25
_journal_year 2006
_chemical_formula_sum 'C39 H26 N2 O10 Ru5'
_chemical_formula_weight 1187.97
_space_group_IT_number 14
_symmetry_cell_setting monoclinic
_symmetry_space_group_name_Hall '-P 2ybc'
_symmetry_space_group_name_H-M 'P 1 21/c 1'
_atom_sites_solution_hydrogens geom
_atom_sites_solution_primary direct
_atom_sites_solution_secondary difmap
_audit_creation_method SHELXL-97
_cell_angle_alpha 90.00
_cell_angle_beta 111.098(8)
_cell_angle_gamma 90.00
_cell_formula_units_Z 4
_cell_length_a 13.978(6)
_cell_length_b 15.679(7)
_cell_length_c 18.975(8)
_cell_measurement_temperature 296(2)
_cell_volume 3880(3)
_computing_cell_refinement 'Bruker SMART'
_computing_data_collection 'Bruker SMART'
_computing_data_reduction 'Bruker SHELXTL'
_computing_molecular_graphics 'Bruker SHELXTL'
_computing_publication_material 'Bruker SHELXTL'
_computing_structure_refinement 'SHELXL-97 (Sheldrick, 1997)'
_computing_structure_solution 'SHELXS-97 (Sheldrick, 1990)'
_diffrn_ambient_temperature 296(2)
_diffrn_measured_fraction_theta_full 0.996
_diffrn_measured_fraction_theta_max 0.996
_diffrn_measurement_device_type 'CCD area detector'
_diffrn_measurement_method 'phi and omega scans'
_diffrn_radiation_monochromator graphite
_diffrn_radiation_source 'fine-focus sealed tube'
_diffrn_radiation_type MoK\a
_diffrn_radiation_wavelength 0.71073
_diffrn_reflns_av_R_equivalents 0.0280
_diffrn_reflns_av_sigmaI/netI 0.0220
_diffrn_reflns_limit_h_max 14
_diffrn_reflns_limit_h_min -15
_diffrn_reflns_limit_k_max 17
_diffrn_reflns_limit_k_min -13
_diffrn_reflns_limit_l_max 19
_diffrn_reflns_limit_l_min -21
_diffrn_reflns_number 16847
_diffrn_reflns_theta_full 23.27
_diffrn_reflns_theta_max 23.27
_diffrn_reflns_theta_min 1.56
_exptl_absorpt_coefficient_mu 1.962
_exptl_absorpt_correction_T_max 1.0000
_exptl_absorpt_correction_T_min 0.779
_exptl_absorpt_correction_type empirical
_exptl_absorpt_process_details
;
 SADABS
;
_exptl_crystal_colour BLACK
_exptl_crystal_density_diffrn 2.034
_exptl_crystal_density_method 'not measured'
_exptl_crystal_description PRISM
_exptl_crystal_F_000 2296
_exptl_crystal_size_max 0.26
_exptl_crystal_size_mid 0.23
_exptl_crystal_size_min 0.13
_refine_diff_density_max 0.702
_refine_diff_density_min -0.554
_refine_diff_density_rms 0.113
_refine_ls_extinction_method none
_refine_ls_goodness_of_fit_ref 1.197
_refine_ls_hydrogen_treatment mixed
_refine_ls_matrix_type full
_refine_ls_number_parameters 507
_refine_ls_number_reflns 5583
_refine_ls_number_restraints 0
_refine_ls_restrained_S_all 1.197
_refine_ls_R_factor_all 0.0438
_refine_ls_R_factor_gt 0.0351
_refine_ls_shift/su_max 0.001
_refine_ls_shift/su_mean 0.000
_refine_ls_structure_factor_coef Fsqd
_refine_ls_weighting_details 'calc w=1/[\s^2^(Fo^2^)+(0.0110P)^2^+21.6978P] where P=(Fo^2^+2Fc^2^)/3'
_refine_ls_weighting_scheme calc
_refine_ls_wR_factor_gt 0.0699
_refine_ls_wR_factor_ref 0.0770
_reflns_number_gt 4862
_reflns_number_total 5583
_reflns_threshold_expression >2sigma(I)
_cod_data_source_file om050941qsi20051102_064754.cif
_cod_data_source_block 5_(pg117cgm)
_cod_original_sg_symbol_H-M 'P 21/c'
_cod_database_code 4074849

loop_
_symmetry_equiv_pos_as_xyz
'x, y, z'
'-x, y+1/2, -z+1/2'
'-x, -y, -z'
'x, -y-1/2, z-1/2'

loop_
_atom_site_label
_atom_site_type_symbol
_atom_site_fract_x
_atom_site_fract_y
_atom_site_fract_z
_atom_site_U_iso_or_equiv
_atom_site_adp_type
_atom_site_occupancy
_atom_site_symmetry_multiplicity
_atom_site_calc_flag
_atom_site_refinement_flags
C1 C 0.8207(4) 0.7216(4) 0.1091(3) 0.0335(14) Uani 1 1 d .
C2 C 0.8286(5) 0.8064(4) 0.0904(4) 0.0399(15) Uani 1 1 d .
H2 H 0.7979 0.8486 0.1094 0.048 Uiso 1 1 calc R
C3 C 0.8804(5) 0.8286(4) 0.0448(4) 0.0470(17) Uani 1 1 d .
H3 H 0.8881 0.8855 0.0341 0.056 Uiso 1 1 calc R
C4 C 0.9214(5) 0.7643(4) 0.0148(4) 0.0452(17) Uani 1 1 d .
H4 H 0.9546 0.7774 -0.0184 0.054 Uiso 1 1 calc R
C5 C 0.9133(5) 0.6808(4) 0.0341(3) 0.0381(15) Uani 1 1 d .
C6 C 0.9558(7) 0.6121(5) -0.0016(5) 0.073(3) Uani 1 1 d .
H6A H 1.0242 0.5981 0.0313 0.109 Uiso 1 1 calc R
H6B H 0.9570 0.6320 -0.0491 0.109 Uiso 1 1 calc R
H6C H 0.9132 0.5622 -0.0097 0.109 Uiso 1 1 calc R
C7 C 0.6305(4) 0.6549(4) 0.2193(3) 0.0334(14) Uani 1 1 d .
C8 C 0.7272(4) 0.6194(4) 0.2696(3) 0.0326(14) Uani 1 1 d .
C9 C 0.7281(5) 0.5767(4) 0.3400(3) 0.0362(15) Uani 1 1 d .
H9 H 0.7056 0.6077 0.3728 0.043 Uiso 1 1 calc R
C10 C 0.7596(5) 0.4959(4) 0.3587(4) 0.0445(16) Uani 1 1 d .
H10 H 0.7821 0.4666 0.3249 0.053 Uiso 1 1 calc R
C11 C 0.5349(4) 0.6397(4) 0.2358(3) 0.0338(14) Uani 1 1 d .
C12 C 0.5083(5) 0.6896(5) 0.2866(4) 0.0514(18) Uani 1 1 d .
H12 H 0.5540 0.7304 0.3154 0.062 Uiso 1 1 calc R
C13 C 0.4140(6) 0.6788(5) 0.2947(5) 0.063(2) Uani 1 1 d .
H13 H 0.3968 0.7132 0.3283 0.076 Uiso 1 1 calc R
C14 C 0.3465(6) 0.6183(5) 0.2539(5) 0.063(2) Uani 1 1 d .
H14 H 0.2835 0.6116 0.2595 0.075 Uiso 1 1 calc R
C15 C 0.3721(5) 0.5674(5) 0.2046(4) 0.056(2) Uani 1 1 d .
H15 H 0.3261 0.5262 0.1768 0.067 Uiso 1 1 calc R
C16 C 0.4661(5) 0.5766(4) 0.1958(4) 0.0440(16) Uani 1 1 d .
H16 H 0.4832 0.5406 0.1633 0.053 Uiso 1 1 calc R
C17 C 0.7628(5) 0.4482(5) 0.4269(4) 0.0461(17) Uani 1 1 d .
C18 C 0.7214(7) 0.4774(5) 0.4782(4) 0.062(2) Uani 1 1 d .
H18 H 0.6904 0.5308 0.4711 0.075 Uiso 1 1 calc R
C19 C 0.7249(8) 0.4286(6) 0.5404(5) 0.082(3) Uani 1 1 d .
H19 H 0.6964 0.4498 0.5743 0.098 Uiso 1 1 calc R
C20 C 0.7703(8) 0.3491(7) 0.5522(5) 0.082(3) Uani 1 1 d .
H20 H 0.7719 0.3161 0.5933 0.099 Uiso 1 1 calc R
C21 C 0.8129(6) 0.3195(6) 0.5022(6) 0.081(3) Uani 1 1 d .
H21 H 0.8450 0.2666 0.5100 0.097 Uiso 1 1 calc R
C22 C 0.8084(6) 0.3684(5) 0.4396(5) 0.064(2) Uani 1 1 d .
H22 H 0.8367 0.3470 0.4057 0.077 Uiso 1 1 calc R
C51 C 0.4974(5) 0.8309(5) 0.1102(4) 0.0530(19) Uani 1 1 d .
C52 C 0.4439(5) 0.7525(5) 0.0907(4) 0.0520(19) Uani 1 1 d .
H52 H 0.4084 0.7304 0.1230 0.062 Uiso 1 1 calc R
C53 C 0.4575(5) 0.6986(5) 0.0363(4) 0.056(2) Uani 1 1 d .
H53 H 0.4302 0.6404 0.0310 0.068 Uiso 1 1 calc R
C54 C 0.5203(6) 0.7219(5) -0.0030(4) 0.055(2) Uani 1 1 d .
H54 H 0.5378 0.6799 -0.0347 0.065 Uiso 1 1 calc R
C55 C 0.5699(6) 0.7996(5) 0.0113(4) 0.055(2) Uani 1 1 d .
H55 H 0.6243 0.8107 -0.0087 0.066 Uiso 1 1 calc R
C56 C 0.5617(6) 0.8524(5) 0.0684(4) 0.056(2) Uani 1 1 d .
H56 H 0.6098 0.9000 0.0860 0.068 Uiso 1 1 calc R
C57 C 0.4889(7) 0.8875(6) 0.1716(5) 0.090(3) Uani 1 1 d .
H57A H 0.4495 0.8591 0.1969 0.136 Uiso 1 1 calc R
H57B H 0.4555 0.9398 0.1498 0.136 Uiso 1 1 calc R
H57C H 0.5562 0.8998 0.2072 0.136 Uiso 1 1 calc R
C101 C 0.6434(5) 0.5493(4) 0.0487(4) 0.0400(15) Uani 1 1 d .
C102 C 0.6594(6) 0.4610(5) 0.1658(4) 0.0494(18) Uani 1 1 d .
C200 C 0.9095(5) 0.7561(4) 0.3138(3) 0.0324(14) Uani 1 1 d .
C201 C 1.0062(5) 0.6585(4) 0.2457(3) 0.0383(15) Uani 1 1 d .
C202 C 0.9537(5) 0.5706(5) 0.3451(4) 0.0459(17) Uani 1 1 d .
C301 C 0.8321(5) 0.4590(5) 0.0581(4) 0.0500(18) Uani 1 1 d .
C302 C 1.0267(5) 0.5168(4) 0.1505(4) 0.0439(16) Uani 1 1 d .
C303 C 0.8907(7) 0.4432(5) 0.2106(5) 0.063(2) Uani 1 1 d .
C501 C 0.7541(5) 0.8793(4) 0.2257(4) 0.0420(16) Uani 1 1 d .
C502 C 0.7271(5) 0.8085(4) 0.3398(4) 0.0437(16) Uani 1 1 d .
N1 N 0.7700(4) 0.6962(3) 0.1575(3) 0.0319(11) Uani 1 1 d .
N2 N 0.8663(4) 0.6586(3) 0.0830(3) 0.0309(11) Uani 1 1 d .
O101 O 0.6046(4) 0.5336(3) -0.0148(3) 0.0655(15) Uani 1 1 d .
O102 O 0.6287(5) 0.3939(4) 0.1722(4) 0.088(2) Uani 1 1 d .
O200 O 0.9816(3) 0.7917(3) 0.3511(3) 0.0455(11) Uani 1 1 d .
O201 O 1.0826(4) 0.6795(3) 0.2438(3) 0.0606(14) Uani 1 1 d .
O202 O 0.9984(4) 0.5321(4) 0.3981(3) 0.0753(18) Uani 1 1 d .
O301 O 0.7966(5) 0.4115(4) 0.0104(4) 0.087(2) Uani 1 1 d .
O302 O 1.1080(4) 0.5041(4) 0.1555(3) 0.0694(16) Uani 1 1 d .
O303 O 0.8957(6) 0.3873(4) 0.2499(4) 0.095(2) Uani 1 1 d .
O501 O 0.7564(5) 0.9472(3) 0.2053(3) 0.0634(15) Uani 1 1 d .
O502 O 0.7103(4) 0.8366(4) 0.3903(3) 0.0728(17) Uani 1 1 d .
Ru1 Ru 0.70426(4) 0.56982(3) 0.15269(3) 0.03106(13) Uani 1 1 d .
Ru2 Ru 0.87870(4) 0.63436(3) 0.25799(3) 0.03007(13) Uani 1 1 d .
Ru3 Ru 0.88668(4) 0.53225(3) 0.14295(3) 0.03520(14) Uani 1 1 d .
Ru4 Ru 0.60813(4) 0.72464(3) 0.12096(3) 0.03239(13) Uani 1 1 d .
Ru5 Ru 0.75535(4) 0.76596(3) 0.25752(3) 0.03056(13) Uani 1 1 d .

loop_
_atom_site_aniso_label
_atom_site_aniso_U_11
_atom_site_aniso_U_22
_atom_site_aniso_U_33
_atom_site_aniso_U_23
_atom_site_aniso_U_13
_atom_site_aniso_U_12
C1 0.026(3) 0.038(4) 0.035(3) -0.006(3) 0.009(3) 0.007(3)
C2 0.052(4) 0.026(4) 0.046(4) -0.004(3) 0.024(3) 0.000(3)
C3 0.065(5) 0.031(4) 0.050(4) 0.001(3) 0.027(4) -0.005(3)
C4 0.051(4) 0.045(4) 0.047(4) 0.003(3) 0.026(3) -0.001(3)
C5 0.039(3) 0.042(4) 0.033(3) 0.003(3) 0.012(3) 0.007(3)
C6 0.116(7) 0.059(5) 0.082(6) 0.027(4) 0.082(6) 0.034(5)
C7 0.029(3) 0.030(3) 0.036(3) -0.006(3) 0.005(3) 0.000(3)
C8 0.036(3) 0.032(3) 0.032(3) -0.004(3) 0.015(3) 0.001(3)
C9 0.036(3) 0.039(4) 0.030(3) 0.000(3) 0.008(3) -0.003(3)
C10 0.048(4) 0.037(4) 0.049(4) 0.000(3) 0.019(3) -0.002(3)
C11 0.024(3) 0.035(4) 0.040(3) 0.005(3) 0.008(3) 0.000(3)
C12 0.048(4) 0.051(5) 0.059(5) -0.012(4) 0.024(4) -0.009(3)
C13 0.058(5) 0.062(5) 0.089(6) -0.022(5) 0.049(5) -0.010(4)
C14 0.046(4) 0.055(5) 0.102(6) -0.001(5) 0.042(5) -0.004(4)
C15 0.042(4) 0.050(5) 0.079(5) -0.010(4) 0.026(4) -0.017(4)
C16 0.044(4) 0.038(4) 0.053(4) -0.002(3) 0.021(3) -0.002(3)
C17 0.043(4) 0.047(4) 0.043(4) 0.003(3) 0.009(3) -0.008(3)
C18 0.089(6) 0.043(5) 0.052(5) 0.006(4) 0.021(4) -0.008(4)
C19 0.115(8) 0.069(7) 0.053(5) 0.001(5) 0.020(5) -0.029(6)
C20 0.086(7) 0.089(8) 0.052(5) 0.028(5) 0.001(5) -0.036(6)
C21 0.055(5) 0.071(6) 0.100(7) 0.051(6) 0.008(5) -0.001(5)
C22 0.050(5) 0.060(5) 0.080(6) 0.025(5) 0.020(4) 0.005(4)
C51 0.034(4) 0.053(5) 0.052(4) 0.005(4) -0.009(3) 0.015(3)
C52 0.028(3) 0.069(5) 0.049(4) 0.017(4) 0.002(3) 0.014(3)
C53 0.038(4) 0.048(5) 0.056(5) 0.006(4) -0.016(4) 0.005(3)
C54 0.062(5) 0.056(5) 0.034(4) -0.003(3) 0.004(4) 0.015(4)
C55 0.056(5) 0.054(5) 0.044(4) 0.018(4) 0.004(4) 0.006(4)
C56 0.052(4) 0.038(4) 0.055(5) 0.013(4) -0.010(4) 0.001(3)
C57 0.076(6) 0.092(7) 0.085(7) -0.026(6) 0.007(5) 0.046(6)
C101 0.037(3) 0.028(4) 0.053(4) -0.010(3) 0.015(3) -0.006(3)
C102 0.062(5) 0.038(4) 0.051(4) -0.009(3) 0.024(4) -0.004(4)
C200 0.030(3) 0.034(4) 0.034(3) 0.003(3) 0.014(3) 0.001(3)
C201 0.039(4) 0.035(4) 0.035(3) -0.005(3) 0.008(3) 0.009(3)
C202 0.037(4) 0.042(4) 0.059(5) -0.003(4) 0.018(3) -0.005(3)
C301 0.048(4) 0.038(4) 0.068(5) -0.013(4) 0.026(4) 0.002(3)
C302 0.045(4) 0.043(4) 0.046(4) 0.003(3) 0.019(3) 0.003(3)
C303 0.089(6) 0.038(5) 0.071(5) 0.004(4) 0.040(5) 0.013(4)
C501 0.057(4) 0.029(4) 0.036(4) -0.010(3) 0.011(3) 0.001(3)
C502 0.038(4) 0.041(4) 0.047(4) -0.006(3) 0.008(3) -0.002(3)
N1 0.031(3) 0.031(3) 0.038(3) 0.006(2) 0.017(2) 0.003(2)
N2 0.035(3) 0.030(3) 0.028(3) -0.001(2) 0.013(2) 0.002(2)
O101 0.079(4) 0.059(4) 0.046(3) -0.020(3) 0.007(3) 0.000(3)
O102 0.125(6) 0.041(4) 0.104(5) -0.004(3) 0.047(4) -0.036(4)
O200 0.036(3) 0.050(3) 0.048(3) -0.016(2) 0.013(2) -0.006(2)
O201 0.034(3) 0.065(4) 0.089(4) -0.021(3) 0.030(3) -0.013(3)
O202 0.057(3) 0.073(4) 0.076(4) 0.042(3) 0.000(3) 0.008(3)
O301 0.080(4) 0.073(4) 0.101(5) -0.048(4) 0.026(4) -0.005(3)
O302 0.043(3) 0.091(5) 0.074(4) -0.004(3) 0.021(3) 0.020(3)
O303 0.151(6) 0.045(4) 0.117(5) 0.032(4) 0.082(5) 0.027(4)
O501 0.100(4) 0.028(3) 0.056(3) 0.000(2) 0.021(3) 0.005(3)
O502 0.073(4) 0.092(5) 0.057(3) -0.035(3) 0.028(3) 0.002(3)
Ru1 0.0333(3) 0.0241(3) 0.0354(3) -0.0043(2) 0.0119(2) -0.0020(2)
Ru2 0.0284(3) 0.0267(3) 0.0336(3) 0.0000(2) 0.0093(2) 0.0026(2)
Ru3 0.0413(3) 0.0256(3) 0.0420(3) -0.0012(2) 0.0189(2) 0.0061(2)
Ru4 0.0306(3) 0.0293(3) 0.0328(3) -0.0005(2) 0.0060(2) 0.0019(2)
Ru5 0.0302(3) 0.0265(3) 0.0326(3) -0.0051(2) 0.0084(2) 0.0018(2)

loop_
_atom_type_symbol
_atom_type_description
_atom_type_scat_dispersion_real
_atom_type_scat_dispersion_imag
_atom_type_scat_source
C C 0.0033 0.0016 'International Tables Vol C Tables 4.2.6.8 and 6.1.1.4'
H H 0.0000 0.0000 'International Tables Vol C Tables 4.2.6.8 and 6.1.1.4'
N N 0.0061 0.0033 'International Tables Vol C Tables 4.2.6.8 and 6.1.1.4'
O O 0.0106 0.0060 'International Tables Vol C Tables 4.2.6.8 and 6.1.1.4'
Ru Ru -1.2594 0.8363 'International Tables Vol C Tables 4.2.6.8 and 6.1.1.4'

loop_
_geom_angle_atom_site_label_1
_geom_angle_atom_site_label_2
_geom_angle_atom_site_label_3
_geom_angle
N2 C1 C2 120.7(6)
N2 C1 N1 116.4(5)
C2 C1 N1 122.8(5)
C3 C2 C1 121.1(6)
C3 C2 H2 119.4
C1 C2 H2 119.4
C2 C3 C4 118.1(6)
C2 C3 H3 121.0
C4 C3 H3 121.0
C5 C4 C3 120.0(6)
C5 C4 H4 120.0
C3 C4 H4 120.0
N2 C5 C4 122.1(6)
N2 C5 C6 119.3(6)
C4 C5 C6 118.6(6)
C5 C6 H6A 109.5
C5 C6 H6B 109.5
H6A C6 H6B 109.5
C5 C6 H6C 109.5
H6A C6 H6C 109.5
H6B C6 H6C 109.5
C8 C7 C11 119.4(5)
C8 C7 Ru4 126.3(4)
C11 C7 Ru4 114.4(4)
C8 C7 Ru1 69.4(3)
C11 C7 Ru1 128.9(4)
Ru4 C7 Ru1 76.5(2)
C8 C7 Ru5 71.0(3)
C11 C7 Ru5 131.5(4)
Ru4 C7 Ru5 75.4(2)
Ru1 C7 Ru5 99.5(2)
C7 C8 C9 117.8(5)
C7 C8 Ru2 126.1(4)
C9 C8 Ru2 115.9(4)
C7 C8 Ru1 73.6(3)
C9 C8 Ru1 132.6(4)
Ru2 C8 Ru1 75.06(18)
C7 C8 Ru5 73.2(3)
C9 C8 Ru5 125.3(4)
Ru2 C8 Ru5 71.86(18)
Ru1 C8 Ru5 102.1(2)
C10 C9 C8 123.8(6)
C10 C9 H9 118.1
C8 C9 H9 118.1
C9 C10 C17 127.5(7)
C9 C10 H10 116.2
C17 C10 H10 116.2
C12 C11 C16 118.1(6)
C12 C11 C7 122.4(6)
C16 C11 C7 119.4(6)
C11 C12 C13 120.5(7)
C11 C12 H12 119.7
C13 C12 H12 119.7
C14 C13 C12 120.7(7)
C14 C13 H13 119.7
C12 C13 H13 119.7
C13 C14 C15 119.6(7)
C13 C14 H14 120.2
C15 C14 H14 120.2
C14 C15 C16 120.8(7)
C14 C15 H15 119.6
C16 C15 H15 119.6
C15 C16 C11 120.2(6)
C15 C16 H16 119.9
C11 C16 H16 119.9
C18 C17 C22 117.5(7)
C18 C17 C10 124.2(7)
C22 C17 C10 118.3(7)
C17 C18 C19 121.5(8)
C17 C18 H18 119.3
C19 C18 H18 119.3
C20 C19 C18 120.4(10)
C20 C19 H19 119.8
C18 C19 H19 119.8
C21 C20 C19 118.9(8)
C21 C20 H20 120.6
C19 C20 H20 120.6
C20 C21 C22 120.4(9)
C20 C21 H21 119.8
C22 C21 H21 119.8
C17 C22 C21 121.4(9)
C17 C22 H22 119.3
C21 C22 H22 119.3
C52 C51 C56 115.8(7)
C52 C51 C57 122.2(8)
C56 C51 C57 122.0(8)
C52 C51 Ru4 70.1(4)
C56 C51 Ru4 71.0(4)
C57 C51 Ru4 128.0(5)
C53 C52 C51 121.2(7)
C53 C52 Ru4 70.5(4)
C51 C52 Ru4 72.6(4)
C53 C52 H52 118.8
C51 C52 H52 118.8
Ru4 C52 H52 118.8
C54 C53 C52 121.1(7)
C54 C53 Ru4 73.5(4)
C52 C53 Ru4 72.2(4)
C54 C53 H53 119.2
C52 C53 H53 119.2
Ru4 C53 H53 119.2
C55 C54 C53 119.8(7)
C55 C54 Ru4 74.2(4)
C53 C54 Ru4 69.7(4)
C55 C54 H54 119.8
C53 C54 H54 119.8
Ru4 C54 H54 119.8
C54 C55 C56 120.0(7)
C54 C55 Ru4 70.1(4)
C56 C55 Ru4 70.0(4)
C54 C55 H55 119.0
C56 C55 H55 119.0
Ru4 C55 H55 119.0
C55 C56 C51 122.0(7)
C55 C56 Ru4 73.9(4)
C51 C56 Ru4 71.4(4)
C55 C56 H56 118.6
C51 C56 H56 118.6
Ru4 C56 H56 118.6
C51 C57 H57A 109.5
C51 C57 H57B 109.5
H57A C57 H57B 109.5
C51 C57 H57C 109.5
H57A C57 H57C 109.5
H57B C57 H57C 109.5
O101 C101 Ru1 177.3(6)
O102 C102 Ru1 177.9(8)
O200 C200 Ru5 144.6(5)
O200 C200 Ru2 135.4(5)
Ru5 C200 Ru2 79.8(2)
O201 C201 Ru2 172.7(6)
O202 C202 Ru2 179.4(7)
O301 C301 Ru3 175.0(7)
O302 C302 Ru3 177.0(7)
O303 C303 Ru3 176.8(7)
O501 C501 Ru5 177.2(6)
O502 C502 Ru5 178.5(7)
C1 N1 Ru4 116.6(4)
C1 N1 Ru1 122.4(4)
Ru4 N1 Ru1 78.27(16)
C1 N1 Ru2 109.8(3)
Ru4 N1 Ru2 133.6(2)
Ru1 N1 Ru2 77.48(16)
C1 N1 Ru5 129.1(4)
Ru4 N1 Ru5 76.66(15)
Ru1 N1 Ru5 108.17(19)
Ru2 N1 Ru5 74.21(15)
C1 N2 C5 117.7(5)
C1 N2 Ru3 116.5(4)
C5 N2 Ru3 124.4(4)
C102 Ru1 C101 86.4(3)
C102 Ru1 N1 170.5(3)
C101 Ru1 N1 103.0(2)
C102 Ru1 C8 96.9(3)
C101 Ru1 C8 160.4(2)
N1 Ru1 C8 74.7(2)
C102 Ru1 C7 102.5(3)
C101 Ru1 C7 123.4(2)
N1 Ru1 C7 73.52(19)
C8 Ru1 C7 37.0(2)
C102 Ru1 Ru3 100.4(2)
C101 Ru1 Ru3 88.41(19)
N1 Ru1 Ru3 78.79(12)
C8 Ru1 Ru3 109.86(15)
C7 Ru1 Ru3 141.49(14)
C102 Ru1 Ru2 119.7(2)
C101 Ru1 Ru2 141.39(19)
N1 Ru1 Ru2 51.57(13)
C8 Ru1 Ru2 51.75(15)
C7 Ru1 Ru2 80.98(14)
Ru3 Ru1 Ru2 60.79(3)
C102 Ru1 Ru4 132.8(2)
C101 Ru1 Ru4 85.4(2)
N1 Ru1 Ru4 50.67(13)
C8 Ru1 Ru4 78.21(15)
C7 Ru1 Ru4 47.91(15)
Ru3 Ru1 Ru4 125.63(2)
Ru2 Ru1 Ru4 94.06(3)
C202 Ru2 C201 87.9(3)
C202 Ru2 C200 95.1(3)
C201 Ru2 C200 81.6(2)
C202 Ru2 N1 170.5(2)
C201 Ru2 N1 101.0(2)
C200 Ru2 N1 89.4(2)
C202 Ru2 C8 96.1(3)
C201 Ru2 C8 174.5(2)
C200 Ru2 C8 94.2(2)
N1 Ru2 C8 75.24(19)
C202 Ru2 Ru5 124.1(2)
C201 Ru2 Ru5 118.15(19)
C200 Ru2 Ru5 48.28(16)
N1 Ru2 Ru5 54.11(13)
C8 Ru2 Ru5 56.44(16)
C202 Ru2 Ru1 120.8(2)
C201 Ru2 Ru1 127.49(19)
C200 Ru2 Ru1 131.11(16)
N1 Ru2 Ru1 50.96(13)
C8 Ru2 Ru1 53.19(15)
Ru5 Ru2 Ru1 83.06(3)
C202 Ru2 Ru3 102.6(2)
C201 Ru2 Ru3 73.26(18)
C200 Ru2 Ru3 148.47(15)
N1 Ru2 Ru3 77.29(13)
C8 Ru2 Ru3 109.35(15)
Ru5 Ru2 Ru3 130.98(3)
Ru1 Ru2 Ru3 58.83(3)
C303 Ru3 C301 92.0(3)
C303 Ru3 C302 94.3(3)
C301 Ru3 C302 94.2(3)
C303 Ru3 N2 164.6(3)
C301 Ru3 N2 99.5(3)
C302 Ru3 N2 95.1(2)
C303 Ru3 Ru1 84.9(3)
C301 Ru3 Ru1 95.1(2)
C302 Ru3 Ru1 170.6(2)
N2 Ru3 Ru1 83.75(12)
C303 Ru3 Ru2 83.7(2)
C301 Ru3 Ru2 155.4(2)
C302 Ru3 Ru2 110.3(2)
N2 Ru3 Ru2 81.62(12)
Ru1 Ru3 Ru2 60.374(19)
C7 Ru4 N1 78.6(2)
C7 Ru4 C53 110.8(3)
N1 Ru4 C53 145.1(3)
C7 Ru4 C52 98.3(3)
N1 Ru4 C52 176.6(2)
C53 Ru4 C52 37.3(3)
C7 Ru4 C54 141.5(3)
N1 Ru4 C54 116.8(2)
C53 Ru4 C54 36.8(3)
C52 Ru4 C54 66.5(3)
C7 Ru4 C56 142.9(3)
N1 Ru4 C56 115.6(2)
C53 Ru4 C56 77.9(3)
C52 Ru4 C56 66.2(3)
C54 Ru4 C56 65.4(3)
C7 Ru4 C51 110.4(3)
N1 Ru4 C51 142.6(2)
C53 Ru4 C51 67.6(3)
C52 Ru4 C51 37.3(3)
C54 Ru4 C51 79.5(3)
C56 Ru4 C51 37.6(3)
C7 Ru4 C55 175.4(3)
N1 Ru4 C55 105.9(2)
C53 Ru4 C55 65.0(3)
C52 Ru4 C55 77.3(3)
C54 Ru4 C55 35.6(3)
C56 Ru4 C55 36.1(3)
C51 Ru4 C55 66.7(3)
C7 Ru4 Ru1 55.57(16)
N1 Ru4 Ru1 51.06(13)
C53 Ru4 Ru1 105.3(2)
C52 Ru4 Ru1 128.1(2)
C54 Ru4 Ru1 104.8(2)
C56 Ru4 Ru1 159.7(2)
C51 Ru4 Ru1 162.2(2)
C55 Ru4 Ru1 126.5(2)
C7 Ru4 Ru5 57.26(16)
N1 Ru4 Ru5 53.34(13)
C53 Ru4 Ru5 159.7(2)
C52 Ru4 Ru5 123.8(2)
C54 Ru4 Ru5 160.5(2)
C56 Ru4 Ru5 102.08(19)
C51 Ru4 Ru5 99.76(18)
C55 Ru4 Ru5 126.1(2)
Ru1 Ru4 Ru5 81.93(3)
C502 Ru5 C501 87.1(3)
C502 Ru5 C200 95.2(3)
C501 Ru5 C200 97.3(3)
C502 Ru5 N1 170.0(2)
C501 Ru5 N1 100.5(2)
C200 Ru5 N1 90.3(2)
C502 Ru5 C8 100.0(3)
C501 Ru5 C8 166.7(2)
C200 Ru5 C8 93.3(2)
N1 Ru5 C8 71.28(18)
C502 Ru5 C7 99.4(3)
C501 Ru5 C7 132.3(2)
C200 Ru5 C7 128.6(2)
N1 Ru5 C7 70.69(19)
C8 Ru5 C7 35.8(2)
C502 Ru5 Ru2 126.9(2)
C501 Ru5 Ru2 131.4(2)
C200 Ru5 Ru2 51.94(18)
N1 Ru5 Ru2 51.68(12)
C8 Ru5 Ru2 51.70(14)
C7 Ru5 Ru2 80.73(15)
C502 Ru5 Ru4 124.2(2)
C501 Ru5 Ru4 90.16(19)
C200 Ru5 Ru4 140.28(17)
N1 Ru5 Ru4 50.00(12)
C8 Ru5 Ru4 76.53(14)
C7 Ru5 Ru4 47.38(14)
Ru2 Ru5 Ru4 94.82(3)

loop_
_geom_bond_atom_site_label_1
_geom_bond_atom_site_label_2
_geom_bond_distance
C1 N2 1.361(7)
C1 C2 1.390(9)
C1 N1 1.406(8)
C2 C3 1.358(9)
C2 H2 0.9300
C3 C4 1.379(9)
C3 H3 0.9300
C4 C5 1.374(9)
C4 H4 0.9300
C5 N2 1.362(8)
C5 C6 1.504(9)
C6 H6A 0.9600
C6 H6B 0.9600
C6 H6C 0.9600
C7 C8 1.456(8)
C7 C11 1.497(8)
C7 Ru4 2.087(6)
C7 Ru1 2.319(6)
C7 Ru5 2.386(6)
C8 C9 1.489(8)
C8 Ru2 2.219(6)
C8 Ru1 2.262(6)
C8 Ru5 2.356(6)
C9 C10 1.348(9)
C9 H9 0.9300
C10 C17 1.481(9)
C10 H10 0.9300
C11 C12 1.391(9)
C11 C16 1.399(9)
C12 C13 1.391(10)
C12 H12 0.9300
C13 C14 1.366(11)
C13 H13 0.9300
C14 C15 1.371(11)
C14 H14 0.9300
C15 C16 1.390(9)
C15 H15 0.9300
C16 H16 0.9300
C17 C18 1.377(10)
C17 C22 1.386(10)
C18 C19 1.392(11)
C18 H18 0.9300
C19 C20 1.381(14)
C19 H19 0.9300
C20 C21 1.369(14)
C20 H20 0.9300
C21 C22 1.396(11)
C21 H21 0.9300
C22 H22 0.9300
C51 C52 1.417(11)
C51 C56 1.437(11)
C51 C57 1.502(11)
C51 Ru4 2.233(7)
C52 C53 1.399(11)
C52 Ru4 2.201(6)
C52 H52 0.9800
C53 C54 1.390(11)
C53 Ru4 2.179(6)
C53 H53 0.9800
C54 C55 1.380(11)
C54 Ru4 2.227(7)
C54 H54 0.9800
C55 C56 1.399(11)
C55 Ru4 2.279(7)
C55 H55 0.9800
C56 Ru4 2.228(7)
C56 H56 0.9800
C57 H57A 0.9600
C57 H57B 0.9600
C57 H57C 0.9600
C101 O101 1.155(8)
C101 Ru1 1.875(7)
C102 O102 1.159(9)
C102 Ru1 1.865(8)
C200 O200 1.146(7)
C200 Ru5 2.038(6)
C200 Ru2 2.150(6)
C201 O201 1.131(8)
C201 Ru2 1.916(7)
C202 O202 1.146(8)
C202 Ru2 1.893(8)
C301 O301 1.139(8)
C301 Ru3 1.899(8)
C302 O302 1.123(8)
C302 Ru3 1.926(7)
C303 O303 1.136(9)
C303 Ru3 1.884(8)
C501 O501 1.137(8)
C501 Ru5 1.875(7)
C502 O502 1.154(8)
C502 Ru5 1.865(7)
N1 Ru4 2.160(5)
N1 Ru1 2.172(5)
N1 Ru2 2.191(5)
N1 Ru5 2.262(5)
N2 Ru3 2.250(5)
Ru1 Ru3 2.6874(13)
Ru1 Ru2 2.7302(10)
Ru1 Ru4 2.7345(12)
Ru2 Ru5 2.6869(11)
Ru2 Ru3 2.7414(11)
Ru4 Ru5 2.7440(11)

loop_
_geom_torsion_atom_site_label_1
_geom_torsion_atom_site_label_2
_geom_torsion_atom_site_label_3
_geom_torsion_atom_site_label_4
_geom_torsion
N2 C1 C2 C3 1.1(10)
N1 C1 C2 C3 178.4(6)
C1 C2 C3 C4 2.7(10)
C2 C3 C4 C5 -3.0(10)
C3 C4 C5 N2 -0.6(10)
C3 C4 C5 C6 178.0(7)
C11 C7 C8 C9 -6.1(8)
Ru4 C7 C8 C9 175.8(4)
Ru1 C7 C8 C9 -130.0(5)
Ru5 C7 C8 C9 121.6(5)
C11 C7 C8 Ru2 -179.2(4)
Ru4 C7 C8 Ru2 2.7(7)
Ru1 C7 C8 Ru2 56.9(4)
Ru5 C7 C8 Ru2 -51.6(4)
C11 C7 C8 Ru1 123.9(5)
Ru4 C7 C8 Ru1 -54.2(4)
Ru5 C7 C8 Ru1 -108.45(18)
C11 C7 C8 Ru5 -127.6(5)
Ru4 C7 C8 Ru5 54.3(4)
Ru1 C7 C8 Ru5 108.45(18)
C7 C8 C9 C10 124.1(7)
Ru2 C8 C9 C10 -62.1(7)
Ru1 C8 C9 C10 31.2(9)
Ru5 C8 C9 C10 -147.4(5)
C8 C9 C10 C17 -179.7(6)
C8 C7 C11 C12 83.2(8)
Ru4 C7 C11 C12 -98.5(6)
Ru1 C7 C11 C12 169.4(5)
Ru5 C7 C11 C12 -6.7(9)
C8 C7 C11 C16 -100.6(7)
Ru4 C7 C11 C16 77.7(6)
Ru1 C7 C11 C16 -14.4(8)
Ru5 C7 C11 C16 169.5(5)
C16 C11 C12 C13 -2.7(11)
C7 C11 C12 C13 173.6(7)
C11 C12 C13 C14 1.1(13)
C12 C13 C14 C15 0.3(14)
C13 C14 C15 C16 0.1(13)
C14 C15 C16 C11 -1.8(12)
C12 C11 C16 C15 3.0(10)
C7 C11 C16 C15 -173.4(6)
C9 C10 C17 C18 8.2(11)
C9 C10 C17 C22 -173.1(7)
C22 C17 C18 C19 -0.2(12)
C10 C17 C18 C19 178.6(7)
C17 C18 C19 C20 -0.1(13)
C18 C19 C20 C21 0.9(14)
C19 C20 C21 C22 -1.4(14)
C18 C17 C22 C21 -0.3(11)
C10 C17 C22 C21 -179.2(7)
C20 C21 C22 C17 1.1(13)
C56 C51 C52 C53 2.8(9)
C57 C51 C52 C53 -176.3(6)
Ru4 C51 C52 C53 -53.3(6)
C56 C51 C52 Ru4 56.0(5)
C57 C51 C52 Ru4 -123.1(6)
C51 C52 C53 C54 -3.0(10)
Ru4 C52 C53 C54 -57.2(6)
C51 C52 C53 Ru4 54.2(6)
C52 C53 C54 C55 -0.4(10)
Ru4 C53 C54 C55 -57.0(6)
C52 C53 C54 Ru4 56.6(6)
C53 C54 C55 C56 3.8(10)
Ru4 C54 C55 C56 -51.0(6)
C53 C54 C55 Ru4 54.8(6)
C54 C55 C56 C51 -4.0(10)
Ru4 C55 C56 C51 -55.1(6)
C54 C55 C56 Ru4 51.1(6)
C52 C51 C56 C55 0.7(9)
C57 C51 C56 C55 179.8(7)
Ru4 C51 C56 C55 56.2(6)
C52 C51 C56 Ru4 -55.6(5)
C57 C51 C56 Ru4 123.6(6)
N2 C1 N1 Ru4 -120.5(5)
C2 C1 N1 Ru4 62.0(7)
N2 C1 N1 Ru1 -27.7(7)
C2 C1 N1 Ru1 154.8(5)
N2 C1 N1 Ru2 59.7(6)
C2 C1 N1 Ru2 -117.7(5)
N2 C1 N1 Ru5 145.1(4)
C2 C1 N1 Ru5 -32.3(8)
C2 C1 N2 C5 -4.6(8)
N1 C1 N2 C5 178.0(5)
C2 C1 N2 Ru3 162.9(5)
N1 C1 N2 Ru3 -14.6(6)
C4 C5 N2 C1 4.4(9)
C6 C5 N2 C1 -174.3(6)
C4 C5 N2 Ru3 -162.0(5)
C6 C5 N2 Ru3 19.4(8)
C1 N1 Ru1 C102 130.6(15)
Ru4 N1 Ru1 C102 -115.2(15)
Ru2 N1 Ru1 C102 24.9(16)
Ru5 N1 Ru1 C102 -43.6(16)
C1 N1 Ru1 C101 -41.5(5)
Ru4 N1 Ru1 C101 72.8(2)
Ru2 N1 Ru1 C101 -147.2(2)
Ru5 N1 Ru1 C101 144.3(2)
C1 N1 Ru1 C8 158.6(5)
Ru4 N1 Ru1 C8 -87.14(19)
Ru2 N1 Ru1 C8 52.95(18)
Ru5 N1 Ru1 C8 -15.6(2)
C1 N1 Ru1 C7 -162.8(5)
Ru4 N1 Ru1 C7 -48.60(17)
Ru2 N1 Ru1 C7 91.48(18)
Ru5 N1 Ru1 C7 23.0(2)
C1 N1 Ru1 Ru3 44.2(4)
Ru4 N1 Ru1 Ru3 158.46(13)
Ru2 N1 Ru1 Ru3 -61.46(9)
Ru5 N1 Ru1 Ru3 -129.97(18)
C1 N1 Ru1 Ru2 105.7(4)
Ru4 N1 Ru1 Ru2 -140.09(19)
Ru5 N1 Ru1 Ru2 -68.51(16)
C1 N1 Ru1 Ru4 -114.2(5)
Ru2 N1 Ru1 Ru4 140.09(19)
Ru5 N1 Ru1 Ru4 71.57(16)
C7 C8 Ru1 C102 -101.7(4)
C9 C8 Ru1 C102 11.2(6)
Ru2 C8 Ru1 C102 122.8(3)
Ru5 C8 Ru1 C102 -170.0(3)
C7 C8 Ru1 C101 -3.2(9)
C9 C8 Ru1 C101 109.7(8)
Ru2 C8 Ru1 C101 -138.7(7)
Ru5 C8 Ru1 C101 -71.5(8)
C7 C8 Ru1 N1 82.8(3)
C9 C8 Ru1 N1 -164.4(6)
Ru2 C8 Ru1 N1 -52.76(16)
Ru5 C8 Ru1 N1 14.50(19)
C9 C8 Ru1 C7 112.9(7)
Ru2 C8 Ru1 C7 -135.5(4)
Ru5 C8 Ru1 C7 -68.3(3)
C7 C8 Ru1 Ru3 154.5(3)
C9 C8 Ru1 Ru3 -92.6(5)
Ru2 C8 Ru1 Ru3 19.01(18)
Ru5 C8 Ru1 Ru3 86.26(19)
C7 C8 Ru1 Ru2 135.5(4)
C9 C8 Ru1 Ru2 -111.6(6)
Ru5 C8 Ru1 Ru2 67.26(17)
C7 C8 Ru1 Ru4 30.6(3)
C9 C8 Ru1 Ru4 143.5(6)
Ru2 C8 Ru1 Ru4 -104.87(14)
Ru5 C8 Ru1 Ru4 -37.61(16)
C8 C7 Ru1 C102 84.8(4)
C11 C7 Ru1 C102 -26.9(6)
Ru4 C7 Ru1 C102 -137.5(3)
Ru5 C7 Ru1 C102 150.2(3)
C8 C7 Ru1 C101 178.7(4)
C11 C7 Ru1 C101 67.0(6)
Ru4 C7 Ru1 C101 -43.5(3)
Ru5 C7 Ru1 C101 -115.9(3)
C8 C7 Ru1 N1 -86.3(3)
C11 C7 Ru1 N1 162.0(5)
Ru4 C7 Ru1 N1 51.43(17)
Ru5 C7 Ru1 N1 -20.89(18)
C11 C7 Ru1 C8 -111.7(7)
Ru4 C7 Ru1 C8 137.8(4)
Ru5 C7 Ru1 C8 65.4(3)
C8 C7 Ru1 Ru3 -40.5(5)
C11 C7 Ru1 Ru3 -152.2(4)
Ru4 C7 Ru1 Ru3 97.2(2)
Ru5 C7 Ru1 Ru3 24.9(4)
C8 C7 Ru1 Ru2 -33.9(3)
C11 C7 Ru1 Ru2 -145.5(5)
Ru4 C7 Ru1 Ru2 103.89(14)
Ru5 C7 Ru1 Ru2 31.57(15)
C8 C7 Ru1 Ru4 -137.8(4)
C11 C7 Ru1 Ru4 110.6(5)
Ru5 C7 Ru1 Ru4 -72.32(19)
O200 C200 Ru2 C202 51.8(7)
Ru5 C200 Ru2 C202 -132.5(2)
O200 C200 Ru2 C201 -35.4(7)
Ru5 C200 Ru2 C201 140.4(2)
O200 C200 Ru2 N1 -136.6(7)
Ru5 C200 Ru2 N1 39.13(18)
O200 C200 Ru2 C8 148.2(7)
Ru5 C200 Ru2 C8 -36.0(2)
O200 C200 Ru2 Ru5 -175.7(8)
O200 C200 Ru2 Ru1 -168.9(6)
Ru5 C200 Ru2 Ru1 6.9(3)
O200 C200 Ru2 Ru3 -72.6(8)
Ru5 C200 Ru2 Ru3 103.1(3)
C1 N1 Ru2 C202 -150.8(14)
Ru4 N1 Ru2 C202 29.5(17)
Ru1 N1 Ru2 C202 -30.6(16)
Ru5 N1 Ru2 C202 82.7(15)
C1 N1 Ru2 C201 9.6(4)
Ru4 N1 Ru2 C201 -170.1(3)
Ru1 N1 Ru2 C201 129.8(2)
Ru5 N1 Ru2 C201 -116.9(2)
C1 N1 Ru2 C200 91.0(4)
Ru4 N1 Ru2 C200 -88.7(3)
Ru1 N1 Ru2 C200 -148.81(18)
Ru5 N1 Ru2 C200 -35.55(18)
C1 N1 Ru2 C8 -174.5(4)
Ru4 N1 Ru2 C8 5.8(3)
Ru1 N1 Ru2 C8 -54.26(18)
Ru5 N1 Ru2 C8 59.00(18)
C1 N1 Ru2 Ru5 126.5(4)
Ru4 N1 Ru2 Ru5 -53.2(3)
Ru1 N1 Ru2 Ru5 -113.26(15)
C1 N1 Ru2 Ru1 -120.2(4)
Ru4 N1 Ru2 Ru1 60.1(3)
Ru5 N1 Ru2 Ru1 113.26(15)
C1 N1 Ru2 Ru3 -60.2(4)
Ru4 N1 Ru2 Ru3 120.1(3)
Ru1 N1 Ru2 Ru3 59.99(9)
Ru5 N1 Ru2 Ru3 173.25(12)
C7 C8 Ru2 C202 179.5(5)
C9 C8 Ru2 C202 6.2(5)
Ru1 C8 Ru2 C202 -124.3(2)
Ru5 C8 Ru2 C202 127.4(2)
C7 C8 Ru2 C201 43(3)
C9 C8 Ru2 C201 -130(2)
Ru1 C8 Ru2 C201 99(2)
Ru5 C8 Ru2 C201 -9(3)
C7 C8 Ru2 C200 83.9(5)
C9 C8 Ru2 C200 -89.3(5)
Ru1 C8 Ru2 C200 140.17(19)
Ru5 C8 Ru2 C200 31.79(19)
C7 C8 Ru2 N1 -4.3(5)
C9 C8 Ru2 N1 -177.6(5)
Ru1 C8 Ru2 N1 51.94(17)
Ru5 C8 Ru2 N1 -56.44(16)
C7 C8 Ru2 Ru5 52.1(4)
C9 C8 Ru2 Ru5 -121.1(5)
Ru1 C8 Ru2 Ru5 108.39(18)
C7 C8 Ru2 Ru1 -56.3(4)
C9 C8 Ru2 Ru1 130.5(5)
Ru5 C8 Ru2 Ru1 -108.39(18)
C7 C8 Ru2 Ru3 -74.8(5)
C9 C8 Ru2 Ru3 111.9(4)
Ru1 C8 Ru2 Ru3 -18.56(17)
Ru5 C8 Ru2 Ru3 -126.95(8)
C102 Ru1 Ru2 C202 -1.0(3)
C101 Ru1 Ru2 C202 -127.7(4)
N1 Ru1 Ru2 C202 174.4(3)
C8 Ru1 Ru2 C202 73.0(3)
C7 Ru1 Ru2 C202 98.3(3)
Ru3 Ru1 Ru2 C202 -86.4(2)
Ru4 Ru1 Ru2 C202 144.6(2)
C102 Ru1 Ru2 C201 112.8(3)
C101 Ru1 Ru2 C201 -14.0(4)
N1 Ru1 Ru2 C201 -71.8(3)
C8 Ru1 Ru2 C201 -173.2(3)
C7 Ru1 Ru2 C201 -147.9(3)
Ru3 Ru1 Ru2 C201 27.4(2)
Ru4 Ru1 Ru2 C201 -101.6(2)
C102 Ru1 Ru2 C200 -132.0(3)
C101 Ru1 Ru2 C200 101.3(4)
N1 Ru1 Ru2 C200 43.4(3)
C8 Ru1 Ru2 C200 -58.0(3)
C7 Ru1 Ru2 C200 -32.7(3)
Ru3 Ru1 Ru2 C200 142.6(2)
Ru4 Ru1 Ru2 C200 13.6(2)
C102 Ru1 Ru2 N1 -175.4(3)
C101 Ru1 Ru2 N1 57.8(4)
C8 Ru1 Ru2 N1 -101.4(3)
C7 Ru1 Ru2 N1 -76.1(2)
Ru3 Ru1 Ru2 N1 99.17(16)
Ru4 Ru1 Ru2 N1 -29.84(16)
C102 Ru1 Ru2 C8 -74.0(3)
C101 Ru1 Ru2 C8 159.2(4)
N1 Ru1 Ru2 C8 101.4(3)
C7 Ru1 Ru2 C8 25.3(2)
Ru3 Ru1 Ru2 C8 -159.5(2)
Ru4 Ru1 Ru2 C8 71.5(2)
C102 Ru1 Ru2 Ru5 -126.8(2)
C101 Ru1 Ru2 Ru5 106.4(3)
N1 Ru1 Ru2 Ru5 48.57(16)
C8 Ru1 Ru2 Ru5 -52.8(2)
C7 Ru1 Ru2 Ru5 -27.50(16)
Ru3 Ru1 Ru2 Ru5 147.74(2)
Ru4 Ru1 Ru2 Ru5 18.74(2)
C102 Ru1 Ru2 Ru3 85.4(3)
C101 Ru1 Ru2 Ru3 -41.3(3)
N1 Ru1 Ru2 Ru3 -99.17(16)
C8 Ru1 Ru2 Ru3 159.5(2)
C7 Ru1 Ru2 Ru3 -175.25(16)
Ru4 Ru1 Ru2 Ru3 -129.01(3)
C102 Ru1 Ru3 C303 -32.8(3)
C101 Ru1 Ru3 C303 -118.8(3)
N1 Ru1 Ru3 C303 137.6(3)
C8 Ru1 Ru3 C303 68.5(3)
C7 Ru1 Ru3 C303 93.1(4)
Ru2 Ru1 Ru3 C303 85.6(3)
Ru4 Ru1 Ru3 C303 158.1(3)
C102 Ru1 Ru3 C301 58.8(3)
C101 Ru1 Ru3 C301 -27.3(3)
N1 Ru1 Ru3 C301 -130.9(3)
C8 Ru1 Ru3 C301 160.0(3)
C7 Ru1 Ru3 C301 -175.4(3)
Ru2 Ru1 Ru3 C301 177.1(2)
Ru4 Ru1 Ru3 C301 -110.4(2)
C102 Ru1 Ru3 C302 -118.8(13)
C101 Ru1 Ru3 C302 155.2(13)
N1 Ru1 Ru3 C302 51.6(13)
C8 Ru1 Ru3 C302 -17.5(13)
C7 Ru1 Ru3 C302 7.1(13)
Ru2 Ru1 Ru3 C302 -0.5(13)
Ru4 Ru1 Ru3 C302 72.0(13)
C102 Ru1 Ru3 N2 157.8(2)
C101 Ru1 Ru3 N2 71.8(2)
N1 Ru1 Ru3 N2 -31.86(17)
C8 Ru1 Ru3 N2 -100.9(2)
C7 Ru1 Ru3 N2 -76.3(3)
Ru2 Ru1 Ru3 N2 -83.89(12)
Ru4 Ru1 Ru3 N2 -11.40(12)
C102 Ru1 Ru3 Ru2 -118.3(2)
C101 Ru1 Ru3 Ru2 155.7(2)
N1 Ru1 Ru3 Ru2 52.03(13)
C8 Ru1 Ru3 Ru2 -17.04(17)
C7 Ru1 Ru3 Ru2 7.6(2)
Ru4 Ru1 Ru3 Ru2 72.49(4)
C202 Ru2 Ru3 C303 30.7(3)
C201 Ru2 Ru3 C303 114.6(3)
C200 Ru2 Ru3 C303 153.3(4)
N1 Ru2 Ru3 C303 -139.6(3)
C8 Ru2 Ru3 C303 -70.4(3)
Ru5 Ru2 Ru3 C303 -132.3(3)
Ru1 Ru2 Ru3 C303 -87.8(3)
C202 Ru2 Ru3 C301 111.5(6)
C201 Ru2 Ru3 C301 -164.6(6)
C200 Ru2 Ru3 C301 -125.9(6)
N1 Ru2 Ru3 C301 -58.8(6)
C8 Ru2 Ru3 C301 10.4(6)
Ru5 Ru2 Ru3 C301 -51.5(6)
Ru1 Ru2 Ru3 C301 -7.0(6)
C202 Ru2 Ru3 C302 -61.6(3)
C201 Ru2 Ru3 C302 22.3(3)
C200 Ru2 Ru3 C302 61.0(4)
N1 Ru2 Ru3 C302 128.1(3)
C8 Ru2 Ru3 C302 -162.8(3)
Ru5 Ru2 Ru3 C302 135.4(2)
Ru1 Ru2 Ru3 C302 179.9(2)
C202 Ru2 Ru3 N2 -154.0(2)
C201 Ru2 Ru3 N2 -70.1(2)
C200 Ru2 Ru3 N2 -31.4(3)
N1 Ru2 Ru3 N2 35.73(17)
C8 Ru2 Ru3 N2 104.9(2)
Ru5 Ru2 Ru3 N2 42.98(13)
Ru1 Ru2 Ru3 N2 87.55(12)
C202 Ru2 Ru3 Ru1 118.5(2)
C201 Ru2 Ru3 Ru1 -157.6(2)
C200 Ru2 Ru3 Ru1 -118.9(3)
N1 Ru2 Ru3 Ru1 -51.82(13)
C8 Ru2 Ru3 Ru1 17.33(17)
Ru5 Ru2 Ru3 Ru1 -44.57(3)
C8 C7 Ru4 N1 1.0(5)
C11 C7 Ru4 N1 -177.1(5)
Ru1 C7 Ru4 N1 -50.27(16)
Ru5 C7 Ru4 N1 53.52(16)
C8 C7 Ru4 C53 146.0(5)
C11 C7 Ru4 C53 -32.2(5)
Ru1 C7 Ru4 C53 94.7(3)
Ru5 C7 Ru4 C53 -161.5(2)
C8 C7 Ru4 C52 -177.6(5)
C11 C7 Ru4 C52 4.2(5)
Ru1 C7 Ru4 C52 131.1(2)
Ru5 C7 Ru4 C52 -125.1(2)
C8 C7 Ru4 C54 120.0(5)
C11 C7 Ru4 C54 -58.2(6)
Ru1 C7 Ru4 C54 68.7(4)
Ru5 C7 Ru4 C54 172.5(3)
C8 C7 Ru4 C56 -116.6(6)
C11 C7 Ru4 C56 65.2(6)
Ru1 C7 Ru4 C56 -167.9(3)
Ru5 C7 Ru4 C56 -64.1(4)
C8 C7 Ru4 C51 -141.1(5)
C11 C7 Ru4 C51 40.7(5)
Ru1 C7 Ru4 C51 167.6(2)
Ru5 C7 Ru4 C51 -88.6(2)
C8 C7 Ru4 C55 169(3)
C11 C7 Ru4 C55 -9(3)
Ru1 C7 Ru4 C55 118(3)
Ru5 C7 Ru4 C55 -139(3)
C8 C7 Ru4 Ru1 51.3(4)
C11 C7 Ru4 Ru1 -126.9(5)
Ru5 C7 Ru4 Ru1 103.79(17)
C8 C7 Ru4 Ru5 -52.5(4)
C11 C7 Ru4 Ru5 129.3(5)
Ru1 C7 Ru4 Ru5 -103.79(17)
C1 N1 Ru4 C7 175.2(5)
Ru1 N1 Ru4 C7 54.64(19)
Ru2 N1 Ru4 C7 -5.2(3)
Ru5 N1 Ru4 C7 -57.48(18)
C1 N1 Ru4 C53 65.1(6)
Ru1 N1 Ru4 C53 -55.5(4)
Ru2 N1 Ru4 C53 -115.3(5)
Ru5 N1 Ru4 C53 -167.6(4)
C1 N1 Ru4 C52 -162(4)
Ru1 N1 Ru4 C52 78(4)
Ru2 N1 Ru4 C52 18(4)
Ru5 N1 Ru4 C52 -34(4)
C1 N1 Ru4 C54 32.8(5)
Ru1 N1 Ru4 C54 -87.7(3)
Ru2 N1 Ru4 C54 -147.5(3)
Ru5 N1 Ru4 C54 160.1(2)
C1 N1 Ru4 C56 -41.2(5)
Ru1 N1 Ru4 C56 -161.7(2)
Ru2 N1 Ru4 C56 138.5(4)
Ru5 N1 Ru4 C56 86.1(3)
C1 N1 Ru4 C51 -76.1(6)
Ru1 N1 Ru4 C51 163.4(3)
Ru2 N1 Ru4 C51 103.6(5)
Ru5 N1 Ru4 C51 51.3(4)
C1 N1 Ru4 C55 -3.8(5)
Ru1 N1 Ru4 C55 -124.3(2)
Ru2 N1 Ru4 C55 175.9(3)
Ru5 N1 Ru4 C55 123.5(2)
C1 N1 Ru4 Ru1 120.5(5)
Ru2 N1 Ru4 Ru1 -59.8(3)
Ru5 N1 Ru4 Ru1 -112.12(16)
C1 N1 Ru4 Ru5 -127.3(5)
Ru1 N1 Ru4 Ru5 112.12(16)
Ru2 N1 Ru4 Ru5 52.3(3)
C54 C53 Ru4 C7 -152.9(4)
C52 C53 Ru4 C7 75.8(5)
C54 C53 Ru4 N1 -52.8(6)
C52 C53 Ru4 N1 175.9(4)
C54 C53 Ru4 C52 131.3(7)
C52 C53 Ru4 C54 -131.3(7)
C54 C53 Ru4 C56 64.9(5)
C52 C53 Ru4 C56 -66.4(5)
C54 C53 Ru4 C51 102.8(5)
C52 C53 Ru4 C51 -28.5(5)
C54 C53 Ru4 C55 29.1(4)
C52 C53 Ru4 C55 -102.2(5)
C54 C53 Ru4 Ru1 -94.4(4)
C52 C53 Ru4 Ru1 134.3(4)
C54 C53 Ru4 Ru5 157.0(5)
C52 C53 Ru4 Ru5 25.6(9)
C53 C52 Ru4 C7 -113.7(5)
C51 C52 Ru4 C7 113.0(4)
C53 C52 Ru4 N1 -136(4)
C51 C52 Ru4 N1 90(4)
C51 C52 Ru4 C53 -133.3(7)
C53 C52 Ru4 C54 29.3(4)
C51 C52 Ru4 C54 -104.0(5)
C53 C52 Ru4 C56 101.6(5)
C51 C52 Ru4 C56 -31.7(4)
C53 C52 Ru4 C51 133.3(7)
C53 C52 Ru4 C55 65.2(5)
C51 C52 Ru4 C55 -68.1(5)
C53 C52 Ru4 Ru1 -61.4(5)
C51 C52 Ru4 Ru1 165.2(4)
C53 C52 Ru4 Ru5 -169.6(4)
C51 C52 Ru4 Ru5 57.1(5)
C55 C54 Ru4 C7 174.0(4)
C53 C54 Ru4 C7 43.2(6)
C55 C54 Ru4 N1 -79.8(5)
C53 C54 Ru4 N1 149.3(4)
C55 C54 Ru4 C53 130.9(7)
C55 C54 Ru4 C52 101.1(5)
C53 C54 Ru4 C52 -29.7(4)
C55 C54 Ru4 C56 27.7(5)
C53 C54 Ru4 C56 -103.1(5)
C55 C54 Ru4 C51 64.4(5)
C53 C54 Ru4 C51 -66.4(5)
C53 C54 Ru4 C55 -130.9(7)
C55 C54 Ru4 Ru1 -133.3(4)
C53 C54 Ru4 Ru1 95.8(4)
C55 C54 Ru4 Ru5 -25.1(9)
C53 C54 Ru4 Ru5 -156.0(5)
C55 C56 Ru4 C7 -172.5(4)
C51 C56 Ru4 C7 -39.7(6)
C55 C56 Ru4 N1 81.9(5)
C51 C56 Ru4 N1 -145.3(4)
C55 C56 Ru4 C53 -64.0(5)
C51 C56 Ru4 C53 68.9(4)
C55 C56 Ru4 C52 -101.3(5)
C51 C56 Ru4 C52 31.5(4)
C55 C56 Ru4 C54 -27.4(4)
C51 C56 Ru4 C54 105.5(5)
C55 C56 Ru4 C51 -132.8(6)
C51 C56 Ru4 C55 132.8(6)
C55 C56 Ru4 Ru1 37.4(8)
C51 C56 Ru4 Ru1 170.2(4)
C55 C56 Ru4 Ru5 136.8(4)
C51 C56 Ru4 Ru5 -90.4(4)
C52 C51 Ru4 C7 -76.4(5)
C56 C51 Ru4 C7 155.7(4)
C57 C51 Ru4 C7 39.5(9)
C52 C51 Ru4 N1 -174.4(4)
C56 C51 Ru4 N1 57.7(6)
C57 C51 Ru4 N1 -58.5(10)
C52 C51 Ru4 C53 28.5(4)
C56 C51 Ru4 C53 -99.4(5)
C57 C51 Ru4 C53 144.3(9)
C56 C51 Ru4 C52 -127.9(6)
C57 C51 Ru4 C52 115.9(10)
C52 C51 Ru4 C54 64.9(5)
C56 C51 Ru4 C54 -63.0(4)
C57 C51 Ru4 C54 -179.3(9)
C52 C51 Ru4 C56 127.9(6)
C57 C51 Ru4 C56 -116.3(10)
C52 C51 Ru4 C55 99.8(5)
C56 C51 Ru4 C55 -28.1(4)
C57 C51 Ru4 C55 -144.4(9)
C52 C51 Ru4 Ru1 -40.9(8)
C56 C51 Ru4 Ru1 -168.8(5)
C57 C51 Ru4 Ru1 74.9(10)
C52 C51 Ru4 Ru5 -135.0(4)
C56 C51 Ru4 Ru5 97.2(4)
C57 C51 Ru4 Ru5 -19.1(8)
C54 C55 Ru4 C7 -54(3)
C56 C55 Ru4 C7 81(3)
C54 C55 Ru4 N1 114.0(5)
C56 C55 Ru4 N1 -111.8(4)
C54 C55 Ru4 C53 -30.0(5)
C56 C55 Ru4 C53 104.2(5)
C54 C55 Ru4 C52 -67.3(5)
C56 C55 Ru4 C52 66.9(5)
C56 C55 Ru4 C54 134.2(7)
C54 C55 Ru4 C56 -134.2(7)
C54 C55 Ru4 C51 -105.0(5)
C56 C55 Ru4 C51 29.1(4)
C54 C55 Ru4 Ru1 61.0(5)
C56 C55 Ru4 Ru1 -164.8(4)
C54 C55 Ru4 Ru5 169.9(4)
C56 C55 Ru4 Ru5 -55.9(5)
C102 Ru1 Ru4 C7 64.0(3)
C101 Ru1 Ru4 C7 144.7(3)
N1 Ru1 Ru4 C7 -104.2(2)
C8 Ru1 Ru4 C7 -24.4(2)
Ru3 Ru1 Ru4 C7 -130.54(19)
Ru2 Ru1 Ru4 C7 -73.98(19)
C102 Ru1 Ru4 N1 168.3(3)
C101 Ru1 Ru4 N1 -111.0(3)
C8 Ru1 Ru4 N1 79.8(2)
C7 Ru1 Ru4 N1 104.2(2)
Ru3 Ru1 Ru4 N1 -26.31(16)
Ru2 Ru1 Ru4 N1 30.26(16)
C102 Ru1 Ru4 C53 -41.0(4)
C101 Ru1 Ru4 C53 39.8(3)
N1 Ru1 Ru4 C53 150.8(3)
C8 Ru1 Ru4 C53 -129.4(3)
C7 Ru1 Ru4 C53 -105.0(3)
Ru3 Ru1 Ru4 C53 124.5(2)
Ru2 Ru1 Ru4 C53 -179.0(2)
C102 Ru1 Ru4 C52 -7.5(4)
C101 Ru1 Ru4 C52 73.2(3)
N1 Ru1 Ru4 C52 -175.8(3)
C8 Ru1 Ru4 C52 -96.0(3)
C7 Ru1 Ru4 C52 -71.5(3)
Ru3 Ru1 Ru4 C52 157.9(3)
Ru2 Ru1 Ru4 C52 -145.5(3)
C102 Ru1 Ru4 C54 -79.1(4)
C101 Ru1 Ru4 C54 1.6(3)
N1 Ru1 Ru4 C54 112.7(3)
C8 Ru1 Ru4 C54 -167.5(3)
C7 Ru1 Ru4 C54 -143.1(3)
Ru3 Ru1 Ru4 C54 86.4(2)
Ru2 Ru1 Ru4 C54 142.9(2)
C102 Ru1 Ru4 C56 -137.3(6)
C101 Ru1 Ru4 C56 -56.6(6)
N1 Ru1 Ru4 C56 54.4(6)
C8 Ru1 Ru4 C56 134.2(6)
C7 Ru1 Ru4 C56 158.6(6)
Ru3 Ru1 Ru4 C56 28.1(5)
Ru2 Ru1 Ru4 C56 84.7(5)
C102 Ru1 Ru4 C51 22.8(7)
C101 Ru1 Ru4 C51 103.5(6)
N1 Ru1 Ru4 C51 -145.5(6)
C8 Ru1 Ru4 C51 -65.7(6)
C7 Ru1 Ru4 C51 -41.2(6)
Ru3 Ru1 Ru4 C51 -171.8(6)
Ru2 Ru1 Ru4 C51 -115.2(6)
C102 Ru1 Ru4 C55 -110.9(4)
C101 Ru1 Ru4 C55 -30.2(3)
N1 Ru1 Ru4 C55 80.8(3)
C8 Ru1 Ru4 C55 160.6(3)
C7 Ru1 Ru4 C55 -174.9(3)
Ru3 Ru1 Ru4 C55 54.5(2)
Ru2 Ru1 Ru4 C55 111.1(2)
C102 Ru1 Ru4 Ru5 119.6(3)
C101 Ru1 Ru4 Ru5 -159.66(19)
N1 Ru1 Ru4 Ru5 -48.64(16)
C8 Ru1 Ru4 Ru5 31.16(15)
C7 Ru1 Ru4 Ru5 55.60(19)
Ru3 Ru1 Ru4 Ru5 -74.94(4)
Ru2 Ru1 Ru4 Ru5 -18.38(2)
O200 C200 Ru5 C502 -51.2(9)
Ru2 C200 Ru5 C502 134.0(2)
O200 C200 Ru5 C501 36.6(9)
Ru2 C200 Ru5 C501 -138.3(2)
O200 C200 Ru5 N1 137.2(8)
Ru2 C200 Ru5 N1 -37.67(18)
O200 C200 Ru5 C8 -151.6(8)
Ru2 C200 Ru5 C8 33.59(19)
O200 C200 Ru5 C7 -157.6(8)
Ru2 C200 Ru5 C7 27.6(3)
O200 C200 Ru5 Ru2 174.8(9)
O200 C200 Ru5 Ru4 135.7(7)
Ru2 C200 Ru5 Ru4 -39.2(3)
C1 N1 Ru5 C502 171.3(13)
Ru4 N1 Ru5 C502 57.6(14)
Ru1 N1 Ru5 C502 -15.0(15)
Ru2 N1 Ru5 C502 -85.8(14)
C1 N1 Ru5 C501 32.3(5)
Ru4 N1 Ru5 C501 -81.3(2)
Ru1 N1 Ru5 C501 -154.0(3)
Ru2 N1 Ru5 C501 135.3(2)
C1 N1 Ru5 C200 -65.1(5)
Ru4 N1 Ru5 C200 -178.8(2)
Ru1 N1 Ru5 C200 108.6(2)
Ru2 N1 Ru5 C200 37.8(2)
C1 N1 Ru5 C8 -158.5(5)
Ru4 N1 Ru5 C8 87.90(19)
Ru1 N1 Ru5 C8 15.2(2)
Ru2 N1 Ru5 C8 -55.51(17)
C1 N1 Ru5 C7 163.7(5)
Ru4 N1 Ru5 C7 50.01(17)
Ru1 N1 Ru5 C7 -22.7(2)
Ru2 N1 Ru5 C7 -93.41(19)
C1 N1 Ru5 Ru2 -102.9(5)
Ru4 N1 Ru5 Ru2 143.41(19)
Ru1 N1 Ru5 Ru2 70.73(17)
C1 N1 Ru5 Ru4 113.6(5)
Ru1 N1 Ru5 Ru4 -72.68(17)
Ru2 N1 Ru5 Ru4 -143.41(19)
C7 C8 Ru5 C502 92.2(4)
C9 C8 Ru5 C502 -20.3(5)
Ru2 C8 Ru5 C502 -129.6(2)
Ru1 C8 Ru5 C502 160.7(3)
C7 C8 Ru5 C501 -29.6(12)
C9 C8 Ru5 C501 -142.1(10)
Ru2 C8 Ru5 C501 108.6(11)
Ru1 C8 Ru5 C501 38.9(12)
C7 C8 Ru5 C200 -171.9(3)
C9 C8 Ru5 C200 75.6(5)
Ru2 C8 Ru5 C200 -33.7(2)
Ru1 C8 Ru5 C200 -103.4(2)
C7 C8 Ru5 N1 -82.7(3)
C9 C8 Ru5 N1 164.8(5)
Ru2 C8 Ru5 N1 55.49(15)
Ru1 C8 Ru5 N1 -14.17(18)
C9 C8 Ru5 C7 -112.5(6)
Ru2 C8 Ru5 C7 138.2(4)
Ru1 C8 Ru5 C7 68.5(3)
C7 C8 Ru5 Ru2 -138.2(4)
C9 C8 Ru5 Ru2 109.3(5)
Ru1 C8 Ru5 Ru2 -69.66(17)
C7 C8 Ru5 Ru4 -30.8(3)
C9 C8 Ru5 Ru4 -143.3(5)
Ru2 C8 Ru5 Ru4 107.41(13)
Ru1 C8 Ru5 Ru4 37.75(16)
C8 C7 Ru5 C502 -94.1(4)
C11 C7 Ru5 C502 18.7(6)
Ru4 C7 Ru5 C502 128.4(2)
Ru1 C7 Ru5 C502 -158.3(3)
C8 C7 Ru5 C501 171.2(4)
C11 C7 Ru5 C501 -76.0(6)
Ru4 C7 Ru5 C501 33.7(4)
Ru1 C7 Ru5 C501 107.0(3)
C8 C7 Ru5 C200 10.3(4)
C11 C7 Ru5 C200 123.2(5)
Ru4 C7 Ru5 C200 -127.1(2)
Ru1 C7 Ru5 C200 -53.8(3)
C8 C7 Ru5 N1 84.5(3)
C11 C7 Ru5 N1 -162.7(6)
Ru4 C7 Ru5 N1 -52.90(17)
Ru1 C7 Ru5 N1 20.36(18)
C11 C7 Ru5 C8 112.8(7)
Ru4 C7 Ru5 C8 -137.4(4)
Ru1 C7 Ru5 C8 -64.2(3)
C8 C7 Ru5 Ru2 32.0(3)
C11 C7 Ru5 Ru2 144.8(5)
Ru4 C7 Ru5 Ru2 -105.42(14)
Ru1 C7 Ru5 Ru2 -32.16(15)
C8 C7 Ru5 Ru4 137.4(4)
C11 C7 Ru5 Ru4 -109.8(6)
Ru1 C7 Ru5 Ru4 73.26(19)
C202 Ru2 Ru5 C502 -1.1(4)
C201 Ru2 Ru5 C502 -109.4(3)
C200 Ru2 Ru5 C502 -63.6(3)
N1 Ru2 Ru5 C502 167.5(3)
C8 Ru2 Ru5 C502 71.6(3)
Ru1 Ru2 Ru5 C502 121.6(3)
Ru3 Ru2 Ru5 C502 158.8(3)
C202 Ru2 Ru5 C501 124.2(3)
C201 Ru2 Ru5 C501 15.9(3)
C200 Ru2 Ru5 C501 61.6(3)
N1 Ru2 Ru5 C501 -67.2(3)
C8 Ru2 Ru5 C501 -163.1(3)
Ru1 Ru2 Ru5 C501 -113.2(3)
Ru3 Ru2 Ru5 C501 -75.9(3)
C202 Ru2 Ru5 C200 62.5(3)
C201 Ru2 Ru5 C200 -45.7(3)
N1 Ru2 Ru5 C200 -128.8(3)
C8 Ru2 Ru5 C200 135.3(3)
Ru1 Ru2 Ru5 C200 -174.8(2)
Ru3 Ru2 Ru5 C200 -137.6(2)
C202 Ru2 Ru5 N1 -168.6(3)
C201 Ru2 Ru5 N1 83.1(3)
C200 Ru2 Ru5 N1 128.8(3)
C8 Ru2 Ru5 N1 -95.9(2)
Ru1 Ru2 Ru5 N1 -45.96(15)
Ru3 Ru2 Ru5 N1 -8.74(15)
C202 Ru2 Ru5 C8 -72.7(3)
C201 Ru2 Ru5 C8 179.0(3)
C200 Ru2 Ru5 C8 -135.3(3)
N1 Ru2 Ru5 C8 95.9(2)
Ru1 Ru2 Ru5 C8 49.94(18)
Ru3 Ru2 Ru5 C8 87.16(18)
C202 Ru2 Ru5 C7 -96.0(3)
C201 Ru2 Ru5 C7 155.8(3)
C200 Ru2 Ru5 C7 -158.5(3)
N1 Ru2 Ru5 C7 72.7(2)
C8 Ru2 Ru5 C7 -23.2(2)
Ru1 Ru2 Ru5 C7 26.70(15)
Ru3 Ru2 Ru5 C7 63.92(15)
C202 Ru2 Ru5 Ru4 -141.4(2)
C201 Ru2 Ru5 Ru4 110.4(2)
C200 Ru2 Ru5 Ru4 156.1(2)
N1 Ru2 Ru5 Ru4 27.27(15)
C8 Ru2 Ru5 Ru4 -68.63(18)
Ru1 Ru2 Ru5 Ru4 -18.69(2)
Ru3 Ru2 Ru5 Ru4 18.53(4)
C7 Ru4 Ru5 C502 -69.1(3)
N1 Ru4 Ru5 C502 -169.8(3)
C53 Ru4 Ru5 C502 -10.5(6)
C52 Ru4 Ru5 C502 7.9(4)
C54 Ru4 Ru5 C502 125.0(6)
C56 Ru4 Ru5 C502 77.2(3)
C51 Ru4 Ru5 C502 38.9(3)
C55 Ru4 Ru5 C502 107.1(4)
Ru1 Ru4 Ru5 C502 -123.1(3)
C7 Ru4 Ru5 C501 -155.7(3)
N1 Ru4 Ru5 C501 103.6(3)
C53 Ru4 Ru5 C501 -97.2(6)
C52 Ru4 Ru5 C501 -78.8(3)
C54 Ru4 Ru5 C501 38.3(6)
C56 Ru4 Ru5 C501 -9.5(3)
C51 Ru4 Ru5 C501 -47.7(3)
C55 Ru4 Ru5 C501 20.5(3)
Ru1 Ru4 Ru5 C501 150.3(2)
C7 Ru4 Ru5 C200 102.6(3)
N1 Ru4 Ru5 C200 2.0(3)
C53 Ru4 Ru5 C200 161.2(6)
C52 Ru4 Ru5 C200 179.6(4)
C54 Ru4 Ru5 C200 -63.3(6)
C56 Ru4 Ru5 C200 -111.1(4)
C51 Ru4 Ru5 C200 -149.3(3)
C55 Ru4 Ru5 C200 -81.1(4)
Ru1 Ru4 Ru5 C200 48.6(3)
C7 Ru4 Ru5 N1 100.7(2)
C53 Ru4 Ru5 N1 159.3(6)
C52 Ru4 Ru5 N1 177.7(3)
C54 Ru4 Ru5 N1 -65.2(6)
C56 Ru4 Ru5 N1 -113.0(3)
C51 Ru4 Ru5 N1 -151.3(3)
C55 Ru4 Ru5 N1 -83.1(3)
Ru1 Ru4 Ru5 N1 46.70(16)
C7 Ru4 Ru5 C8 24.0(2)
N1 Ru4 Ru5 C8 -76.7(2)
C53 Ru4 Ru5 C8 82.6(6)
C52 Ru4 Ru5 C8 101.0(3)
C54 Ru4 Ru5 C8 -141.9(6)
C56 Ru4 Ru5 C8 170.3(3)
C51 Ru4 Ru5 C8 132.0(3)
C55 Ru4 Ru5 C8 -159.8(3)
Ru1 Ru4 Ru5 C8 -30.01(14)
N1 Ru4 Ru5 C7 -100.7(2)
C53 Ru4 Ru5 C7 58.6(6)
C52 Ru4 Ru5 C7 77.0(3)
C54 Ru4 Ru5 C7 -165.9(6)
C56 Ru4 Ru5 C7 146.3(3)
C51 Ru4 Ru5 C7 108.0(3)
C55 Ru4 Ru5 C7 176.2(3)
Ru1 Ru4 Ru5 C7 -54.00(19)
C7 Ru4 Ru5 Ru2 72.71(19)
N1 Ru4 Ru5 Ru2 -27.99(16)
C53 Ru4 Ru5 Ru2 131.3(6)
C52 Ru4 Ru5 Ru2 149.7(2)
C54 Ru4 Ru5 Ru2 -93.2(6)
C56 Ru4 Ru5 Ru2 -141.0(2)
C51 Ru4 Ru5 Ru2 -179.2(2)
C55 Ru4 Ru5 Ru2 -111.1(3)
Ru1 Ru4 Ru5 Ru2 18.71(2)
